data_2016552
loop_
_publ_author_name
'Vega, Andr\'es'
'Donoso-Tauda, Oscar'
'Iba\~nez, Andres'
'Escobar, Carlos A.'

_publ_section_title
;
 Five bicyclo[3.3.0]octa-2,6-dienes
;
_journal_coeditor_code GG3136
_journal_issue 4
_journal_name_full 'Acta Crystallographica Section C'
_journal_page_first o199
_journal_page_last o204
_journal_paper_doi 10.1107/S0108270108004290
_journal_volume 64
_journal_year 2008
_chemical_formula_iupac 'C20 H22 O12'
_chemical_formula_moiety 'C20 H22 O12'
_chemical_formula_sum 'C20 H22 O12'
_chemical_formula_weight 454.38
_chemical_melting_point 97.2(8)
_chemical_name_systematic
;
tetramethyl
<i>cis</i>,<i>cis</i>-3,7-diacetoxybicyclo[3.3.0]octa-2,6-diene-
2,4-<i>exo</i>,6,8-<i>exo</i>-tetracarboxylate
;
_space_group_IT_number 14
_symmetry_cell_setting monoclinic
_symmetry_space_group_name_Hall '-P 2ybc'
_symmetry_space_group_name_H-M 'P 1 21/c 1'
_atom_sites_solution_hydrogens geom
_atom_sites_solution_primary direct
_atom_sites_solution_secondary difmap
_audit_creation_method SHELXL-97
_cell_angle_alpha 90.00
_cell_angle_beta 90.5070(10)
_cell_angle_gamma 90.00
_cell_formula_units_Z 4
_cell_length_a 10.0095(5)
_cell_length_b 20.9263(12)
_cell_length_c 10.1881(6)
_cell_measurement_reflns_used 1758
_cell_measurement_temperature 150(2)
_cell_measurement_theta_max 20.362
_cell_measurement_theta_min 2.2756
_cell_volume 2133.9(2)
_computing_cell_refinement 'SAINT-NT (Bruker, 1999)'
_computing_data_collection 'SMART-NT (Bruker, 2001)'
_computing_data_reduction 'SAINT-NT (Bruker, 1999)'
_computing_molecular_graphics 'SHELXTL-NT (Bruker, 1999)'
_computing_publication_material 'SHELXTL-NT (Bruker, 1999)'
_computing_structure_refinement 'SHELXTL-NT (Bruker, 1999)'
_computing_structure_solution 'SHELXTL-NT (Bruker, 1999)'
_diffrn_ambient_temperature 150(2)
_diffrn_measured_fraction_theta_full 0.999
_diffrn_measured_fraction_theta_max 0.999
_diffrn_measurement_device_type 'Siemens SMART CCD area-detector'
_diffrn_measurement_method '\f and \w scans'
_diffrn_radiation_monochromator graphite
_diffrn_radiation_source 'fine-focus sealed tube'
_diffrn_radiation_type MoK\a
_diffrn_radiation_wavelength 0.71073
_diffrn_reflns_av_R_equivalents 0.0574
_diffrn_reflns_av_sigmaI/netI 0.0486
_diffrn_reflns_limit_h_max 11
_diffrn_reflns_limit_h_min -11
_diffrn_reflns_limit_k_max 24
_diffrn_reflns_limit_k_min -24
_diffrn_reflns_limit_l_max 12
_diffrn_reflns_limit_l_min -12
_diffrn_reflns_number 13188
_diffrn_reflns_theta_full 25.04
_diffrn_reflns_theta_max 25.04
_diffrn_reflns_theta_min 1.95
_diffrn_standards_decay_% 0
_exptl_absorpt_coefficient_mu 0.119
_exptl_absorpt_correction_T_max 0.986
_exptl_absorpt_correction_T_min 0.983
_exptl_absorpt_correction_type refdelf
_exptl_absorpt_process_details '(SADABS; Bruker, 1999)'
_exptl_crystal_colour colorless
_exptl_crystal_density_diffrn 1.414
_exptl_crystal_density_method 'not measured'
_exptl_crystal_description needle
_exptl_crystal_F_000 952
_exptl_crystal_size_max 0.34
_exptl_crystal_size_mid 0.12
_exptl_crystal_size_min 0.12
_refine_diff_density_max 0.286
_refine_diff_density_min -0.242
_refine_ls_extinction_method none
_refine_ls_goodness_of_fit_ref 0.910
_refine_ls_hydrogen_treatment constr
_refine_ls_matrix_type full
_refine_ls_number_parameters 295
_refine_ls_number_reflns 3766
_refine_ls_number_restraints 0
_refine_ls_restrained_S_all 0.910
_refine_ls_R_factor_all 0.0807
_refine_ls_R_factor_gt 0.0496
_refine_ls_shift/su_max 0.000
_refine_ls_shift/su_mean 0.000
_refine_ls_structure_factor_coef Fsqd
_refine_ls_weighting_details 'w=1/[\s^2^(Fo^2^)+(0.0848P)^2^+0.784P] where P=(Fo^2^+2Fc^2^)/3'
_refine_ls_weighting_scheme calc
_refine_ls_wR_factor_gt 0.1223
_refine_ls_wR_factor_ref 0.1458
_reflns_number_gt 2596
_reflns_number_total 3766
_reflns_threshold_expression I>2\s(I)
_cod_data_source_file gg3136.cif
_cod_data_source_block V
_cod_depositor_comments
;
The following automatic conversions were performed:
'_symmetry_cell_setting' value 'Monoclinic' changed to 'monoclinic'
according to '/home/saulius/struct/CIF-dictionaries/cif_core.dic'
dictionary named 'cif_core.dic' version 2.4.1 from
2010-06-29.

'_geom_torsion_publ_flag' value 'Y' changed to 'y' according
to '/home/saulius/struct/CIF-dictionaries/cif_core.dic' dictionary named
'cif_core.dic' version 2.4.1 from 2010-06-29 (14 times).

Automatic conversion script
Id: cif_fix_enum 1527 2010-12-29 10:47:43Z saulius 

The following automatic conversions were performed:

'_chemical_melting_point' value '96.5-98' was changed to '97.2(8)' -
the average value was taken and precision was estimated.

Automatic conversion script
Id: cif_fix_values 1646 2011-03-28 12:23:43Z adriana 

The following automatic conversions were performed:

'_chemical_melting_point' value '96.5-98' was changed to '97.2(8)' -
the average value was taken and precision was
estimated.

'_symmetry_cell_setting' value 'Monoclinic' changed to
'monoclinic' according to
/home/saulius/struct/CIF-dictionaries/cif_core.dic dictionary named
'cif_core.dic' version 2.4.1 from
2010-06-29.

'_geom_torsion_publ_flag' value 'Y' changed to 'y'
according to /home/saulius/struct/CIF-dictionaries/cif_core.dic
dictionary named 'cif_core.dic' version 2.4.1 from 2010-06-29 (14
times).

Automatic conversion script
Id: cif_fix_values 1715 2011-07-08 13:25:40Z adriana 
;
_cod_original_sg_symbol_H-M 'P 21/c'
_cod_database_code 2016552
_cod_database_fobs_code 2016552

loop_
_symmetry_equiv_pos_as_xyz
'x, y, z'
'-x, y+1/2, -z+1/2'
'-x, -y, -z'
'x, -y-1/2, z-1/2'

loop_
_atom_site_type_symbol
_atom_site_label
_atom_site_fract_x
_atom_site_fract_y
_atom_site_fract_z
_atom_site_U_iso_or_equiv
_atom_site_adp_type
_atom_site_calc_flag
_atom_site_refinement_flags
_atom_site_occupancy
O O2 0.15575(18) 0.85543(8) 0.40805(16) 0.0306(5) Uani d . 1
C C20 0.1299(3) 0.91663(13) 0.4463(3) 0.0312(6) Uani d . 1
C C22 0.0648(3) 0.95339(14) 0.3381(3) 0.0414(7) Uani d . 1
H H22A -0.0316 0.9452 0.3382 0.062 Uiso calc R 1
H H22B 0.1021 0.9400 0.2538 0.062 Uiso calc R 1
H H22C 0.0812 0.9991 0.3511 0.062 Uiso calc R 1
O O12 0.1556(2) 0.93594(9) 0.5538(2) 0.0462(6) Uani d . 1
C C7 0.2361(3) 0.81891(11) 0.4889(2) 0.0262(6) Uani d . 1
C C8 0.1749(2) 0.76420(12) 0.5626(2) 0.0250(6) Uani d . 1
H H8 0.1196 0.7370 0.5025 0.030 Uiso calc R 1
C C17 0.0911(3) 0.79030(12) 0.6735(3) 0.0277(6) Uani d . 1
O O9 -0.03126(19) 0.80652(9) 0.62967(19) 0.0389(5) Uani d . 1
O O10 0.1274(2) 0.79682(9) 0.78471(18) 0.0388(5) Uani d . 1
C C18 -0.1188(3) 0.83376(16) 0.7268(4) 0.0545(9) Uani d . 1
H H18A -0.1238 0.8050 0.8025 0.082 Uiso calc R 1
H H18B -0.2082 0.8394 0.6886 0.082 Uiso calc R 1
H H18C -0.0836 0.8753 0.7551 0.082 Uiso calc R 1
C C1 0.3001(2) 0.72736(11) 0.6114(2) 0.0236(6) Uani d . 1
H H1 0.2897 0.7125 0.7040 0.028 Uiso calc R 1
C C2 0.3360(3) 0.67297(11) 0.5211(2) 0.0254(6) Uani d . 1
C C11 0.2395(3) 0.62091(12) 0.4948(3) 0.0279(6) Uani d . 1
O O3 0.28008(19) 0.58035(8) 0.40244(19) 0.0367(5) Uani d . 1
O O4 0.13562(19) 0.61543(9) 0.55187(18) 0.0370(5) Uani d . 1
C C12 0.1862(3) 0.53105(14) 0.3670(3) 0.0429(8) Uani d . 1
H H12A 0.1686 0.5041 0.4437 0.064 Uiso calc R 1
H H12B 0.2235 0.5048 0.2966 0.064 Uiso calc R 1
H H12C 0.1025 0.5506 0.3367 0.064 Uiso calc R 1
C C3 0.4595(3) 0.67887(11) 0.4778(2) 0.0250(6) Uani d . 1
O O1 0.52291(18) 0.63928(8) 0.38826(16) 0.0295(4) Uani d . 1
C C19 0.5716(3) 0.58197(12) 0.4343(3) 0.0300(6) Uani d . 1
C C21 0.6164(3) 0.54100(14) 0.3237(3) 0.0443(8) Uani d . 1
H H21A 0.6879 0.5125 0.3544 0.066 Uiso calc R 1
H H21B 0.6499 0.5681 0.2527 0.066 Uiso calc R 1
H H21C 0.5411 0.5154 0.2913 0.066 Uiso calc R 1
O O11 0.5754(2) 0.56952(9) 0.54858(19) 0.0376(5) Uani d . 1
C C4 0.5345(3) 0.73495(12) 0.5334(2) 0.0262(6) Uani d . 1
H H4 0.5788 0.7600 0.4625 0.031 Uiso calc R 1
C C13 0.6356(3) 0.71023(12) 0.6318(3) 0.0306(6) Uani d . 1
O O5 0.74851(19) 0.69360(9) 0.5718(2) 0.0413(5) Uani d . 1
O O6 0.6175(2) 0.70481(10) 0.74725(18) 0.0425(5) Uani d . 1
C C14 0.8453(3) 0.66068(15) 0.6540(4) 0.0552(9) Uani d . 1
H H14A 0.8659 0.6869 0.7313 0.083 Uiso calc R 1
H H14B 0.9272 0.6533 0.6042 0.083 Uiso calc R 1
H H14C 0.8083 0.6196 0.6822 0.083 Uiso calc R 1
C C5 0.4211(2) 0.77394(11) 0.5975(2) 0.0248(6) Uani d . 1
H H5 0.4496 0.7914 0.6847 0.030 Uiso calc R 1
C C6 0.3667(3) 0.82604(11) 0.5094(2) 0.0257(6) Uani d . 1
C C15 0.4454(3) 0.87939(12) 0.4548(3) 0.0313(6) Uani d . 1
O O7 0.57131(19) 0.87919(8) 0.50149(18) 0.0353(5) Uani d . 1
O O8 0.4035(2) 0.91879(9) 0.3791(2) 0.0479(6) Uani d . 1
C C16 0.6560(3) 0.92856(14) 0.4484(3) 0.0507(9) Uani d . 1
H H16A 0.6528 0.9268 0.3523 0.076 Uiso calc R 1
H H16B 0.7481 0.9219 0.4788 0.076 Uiso calc R 1
H H16C 0.6246 0.9705 0.4780 0.076 Uiso calc R 1

loop_
_atom_site_aniso_label
_atom_site_aniso_U_11
_atom_site_aniso_U_22
_atom_site_aniso_U_33
_atom_site_aniso_U_12
_atom_site_aniso_U_13
_atom_site_aniso_U_23
O2 0.0401(11) 0.0230(10) 0.0286(10) 0.0079(8) -0.0044(8) 0.0009(8)
C20 0.0315(16) 0.0314(15) 0.0308(15) 0.0058(12) 0.0038(12) 0.0022(12)
C22 0.0485(19) 0.0337(16) 0.0418(17) 0.0103(14) -0.0026(14) 0.0028(13)
O12 0.0612(15) 0.0409(12) 0.0365(12) 0.0187(10) -0.0087(10) -0.0100(9)
C7 0.0365(16) 0.0209(13) 0.0212(13) 0.0062(11) -0.0009(11) -0.0016(10)
C8 0.0278(14) 0.0234(13) 0.0237(13) 0.0010(11) -0.0012(11) -0.0027(10)
C17 0.0328(16) 0.0211(13) 0.0293(15) 0.0000(11) 0.0037(12) 0.0009(11)
O9 0.0292(11) 0.0416(12) 0.0458(12) 0.0068(9) 0.0004(9) -0.0102(9)
O10 0.0465(13) 0.0443(13) 0.0256(10) 0.0078(9) 0.0022(9) -0.0041(9)
C18 0.0367(19) 0.053(2) 0.074(2) 0.0098(15) 0.0127(17) -0.0180(18)
C1 0.0293(14) 0.0221(13) 0.0195(12) 0.0015(11) 0.0012(10) 0.0019(10)
C2 0.0293(15) 0.0230(14) 0.0240(13) 0.0041(11) -0.0018(11) 0.0018(10)
C11 0.0309(15) 0.0228(13) 0.0299(14) 0.0067(11) -0.0028(12) 0.0006(11)
O3 0.0376(11) 0.0269(10) 0.0455(12) 0.0001(9) -0.0024(9) -0.0130(9)
O4 0.0404(12) 0.0309(11) 0.0398(11) -0.0067(9) 0.0066(10) -0.0012(9)
C12 0.0465(19) 0.0299(16) 0.0523(19) -0.0013(14) -0.0103(15) -0.0127(14)
C3 0.0360(16) 0.0191(13) 0.0200(13) 0.0062(11) 0.0016(11) 0.0015(10)
O1 0.0382(11) 0.0255(10) 0.0250(9) 0.0069(8) 0.0059(8) -0.0018(7)
C19 0.0297(15) 0.0248(14) 0.0357(16) 0.0021(11) 0.0056(12) 0.0023(12)
C21 0.056(2) 0.0320(16) 0.0453(18) 0.0079(14) 0.0160(15) -0.0030(14)
O11 0.0467(13) 0.0299(11) 0.0362(12) 0.0089(9) 0.0002(9) 0.0039(9)
C4 0.0328(15) 0.0233(13) 0.0226(13) 0.0003(11) 0.0028(11) 0.0037(11)
C13 0.0288(15) 0.0253(14) 0.0376(17) -0.0033(11) 0.0001(12) 0.0016(12)
O5 0.0273(11) 0.0380(12) 0.0585(13) 0.0041(9) 0.0055(10) 0.0100(10)
O6 0.0507(14) 0.0471(13) 0.0295(11) 0.0109(10) -0.0072(10) -0.0024(9)
C14 0.0300(17) 0.046(2) 0.089(3) 0.0104(15) -0.0042(17) 0.0166(18)
C5 0.0312(14) 0.0211(13) 0.0222(13) 0.0017(11) 0.0017(11) -0.0018(10)
C6 0.0332(16) 0.0191(13) 0.0249(13) 0.0046(11) 0.0015(11) -0.0010(10)
C15 0.0379(17) 0.0239(14) 0.0322(15) 0.0042(12) 0.0085(13) -0.0016(12)
O7 0.0388(12) 0.0264(10) 0.0407(11) -0.0077(8) 0.0053(9) -0.0001(8)
O8 0.0510(14) 0.0338(12) 0.0592(14) 0.0042(10) 0.0076(11) 0.0218(11)
C16 0.050(2) 0.0415(18) 0.061(2) -0.0147(15) 0.0181(17) 0.0004(16)

loop_
_atom_type_symbol
_atom_type_description
_atom_type_scat_dispersion_real
_atom_type_scat_dispersion_imag
_atom_type_scat_source
C C 0.0033 0.0016 'International Tables Vol C Tables 4.2.6.8 and 6.1.1.4'
H H 0.0000 0.0000 'International Tables Vol C Tables 4.2.6.8 and 6.1.1.4'
O O 0.0106 0.0060 'International Tables Vol C Tables 4.2.6.8 and 6.1.1.4'

loop_
_geom_angle_atom_site_label_1
_geom_angle_atom_site_label_2
_geom_angle_atom_site_label_3
_geom_angle
C19 O1 C3 117.26(19)
C20 O2 C7 117.4(2)
O12 C20 O2 122.7(2)
O12 C20 C22 126.4(3)
O2 C20 C22 110.8(2)
C6 C7 O2 126.8(2)
C6 C7 C8 114.3(2)
O2 C7 C8 118.9(2)
C7 C8 C17 109.2(2)
C7 C8 C1 102.0(2)
C17 C8 C1 113.1(2)
O10 C17 O9 123.7(2)
O10 C17 C8 125.7(2)
O9 C17 C8 110.6(2)
C17 O9 C18 115.4(2)
C2 C1 C8 112.1(2)
C2 C1 C5 103.08(19)
C8 C1 C5 106.62(19)
C3 C2 C11 128.3(2)
C3 C2 C1 111.2(2)
C11 C2 C1 120.5(2)
O4 C11 O3 123.5(2)
O4 C11 C2 123.3(2)
O3 C11 C2 113.2(2)
C11 O3 C12 115.5(2)
C2 C3 O1 126.7(2)
C2 C3 C4 114.4(2)
O1 C3 C4 118.9(2)
O11 C19 O1 122.1(2)
O11 C19 C21 127.3(2)
O1 C19 C21 110.6(2)
C3 C4 C13 108.2(2)
C3 C4 C5 101.9(2)
C13 C4 C5 113.0(2)
O6 C13 O5 124.1(3)
O6 C13 C4 125.3(3)
O5 C13 C4 110.5(2)
C13 O5 C14 115.0(2)
C6 C5 C4 113.1(2)
C6 C5 C1 103.2(2)
C4 C5 C1 106.35(19)
C7 C6 C15 123.5(2)
C7 C6 C5 111.2(2)
C15 C6 C5 125.3(2)
O8 C15 O7 123.4(3)
O8 C15 C6 125.1(3)
O7 C15 C6 111.5(2)
C15 O7 C16 114.6(2)
C20 C22 H22A 109.5
C20 C22 H22B 109.5
H22A C22 H22B 109.5
C20 C22 H22C 109.5
H22A C22 H22C 109.5
H22B C22 H22C 109.5
C7 C8 H8 110.8
C17 C8 H8 110.8
C1 C8 H8 110.8
O9 C18 H18A 109.5
O9 C18 H18B 109.5
H18A C18 H18B 109.5
O9 C18 H18C 109.5
H18A C18 H18C 109.5
H18B C18 H18C 109.5
C2 C1 H1 111.5
C8 C1 H1 111.5
C5 C1 H1 111.5
O3 C12 H12A 109.5
O3 C12 H12B 109.5
H12A C12 H12B 109.5
O3 C12 H12C 109.5
H12A C12 H12C 109.5
H12B C12 H12C 109.5
C19 C21 H21A 109.5
C19 C21 H21B 109.5
H21A C21 H21B 109.5
C19 C21 H21C 109.5
H21A C21 H21C 109.5
H21B C21 H21C 109.5
C3 C4 H4 111.1
C13 C4 H4 111.1
C5 C4 H4 111.1
O5 C14 H14A 109.5
O5 C14 H14B 109.5
H14A C14 H14B 109.5
O5 C14 H14C 109.5
H14A C14 H14C 109.5
H14B C14 H14C 109.5
C6 C5 H5 111.3
C4 C5 H5 111.3
C1 C5 H5 111.3
O7 C16 H16A 109.5
O7 C16 H16B 109.5
H16A C16 H16B 109.5
O7 C16 H16C 109.5
H16A C16 H16C 109.5
H16B C16 H16C 109.5

loop_
_geom_bond_atom_site_label_1
_geom_bond_atom_site_label_2
_geom_bond_distance
C1 C2 1.509(3)
C1 C8 1.549(3)
C1 C5 1.562(3)
C2 C3 1.322(4)
C3 C4 1.501(3)
C4 C5 1.547(3)
C5 C6 1.511(3)
C6 C7 1.330(4)
C7 C8 1.503(3)
O2 C20 1.364(3)
O2 C7 1.378(3)
C20 O12 1.193(3)
C20 C22 1.490(4)
C8 C17 1.515(3)
C17 O10 1.195(3)
C17 O9 1.344(3)
O9 C18 1.444(3)
C2 C11 1.479(4)
C11 O4 1.201(3)
C11 O3 1.333(3)
O3 C12 1.439(3)
C3 O1 1.390(3)
O1 C19 1.376(3)
C19 O11 1.193(3)
C19 C21 1.488(4)
C4 C13 1.509(4)
C13 O6 1.197(3)
C13 O5 1.336(3)
O5 C14 1.449(3)
C6 C15 1.478(4)
C15 O8 1.202(3)
C15 O7 1.343(3)
O7 C16 1.445(3)
C22 H22A 0.9800
C22 H22B 0.9800
C22 H22C 0.9800
C8 H8 1.0000
C18 H18A 0.9800
C18 H18B 0.9800
C18 H18C 0.9800
C1 H1 1.0000
C12 H12A 0.9800
C12 H12B 0.9800
C12 H12C 0.9800
C21 H21A 0.9800
C21 H21B 0.9800
C21 H21C 0.9800
C4 H4 1.0000
C14 H14A 0.9800
C14 H14B 0.9800
C14 H14C 0.9800
C5 H5 1.0000
C16 H16A 0.9800
C16 H16B 0.9800
C16 H16C 0.9800
O2 O1 5.832(2)

loop_
_geom_hbond_atom_site_label_D
_geom_hbond_atom_site_label_H
_geom_hbond_atom_site_label_A
_geom_hbond_site_symmetry_A
_geom_hbond_distance_DH
_geom_hbond_distance_HA
_geom_hbond_distance_DA
_geom_hbond_angle_DHA
C4 H4 O6 4_575 1.00 2.35 3.290(3) 156
C8 H8 O10 4_575 1.00 2.33 3.138(3) 137
C5 H5 O1 4_576 1.00 2.63 3.614(3) 168

loop_
_geom_torsion_atom_site_label_1
_geom_torsion_atom_site_label_2
_geom_torsion_atom_site_label_3
_geom_torsion_atom_site_label_4
_geom_torsion
_geom_torsion_publ_flag
C1 C2 C3 C4 3.1(3) y
C2 C3 C4 C5 -13.2(3) y
C3 C4 C5 C6 -95.3(2) ?
C3 C4 C5 C1 17.3(2) ?
C4 C5 C6 C7 122.2(2) ?
C5 C6 C7 C8 3.1(3) y
C6 C7 C8 C1 -12.5(3) y
C7 C8 C1 C5 16.3(2) ?
C1 C2 C11 O3 173.1(2) y
C1 C2 C11 O4 -7.6(4) y
C3 C2 C11 O3 -9.2(4) y
C3 C2 C11 O4 170.1(3) y
C5 C6 C15 O7 -5.0(3) y
C5 C6 C15 O8 175.8(3) y
C7 C6 C15 O7 173.4(2) y
C7 C6 C15 O8 -5.9(4) y
C2 C3 O1 C19 -78.7(3) y
C4 C3 O1 C19 101.6(3) ?
C6 C7 O2 C20 -70.4(3) y
C8 C7 O2 C20 110.4(3) ?
O8 C15 O7 C16 -3.1(4) ?
C6 C15 O7 C16 177.6(2) ?
C7 O2 C20 O12 -12.1(4) ?
C7 O2 C20 C22 169.0(2) ?
C6 C7 C8 C17 107.4(3) ?
O2 C7 C8 C17 -73.3(3) ?
O2 C7 C8 C1 166.8(2) ?
C7 C8 C17 O10 -95.5(3) ?
C1 C8 C17 O10 17.2(4) ?
C7 C8 C17 O9 83.5(3) ?
C1 C8 C17 O9 -163.7(2) ?
O10 C17 O9 C18 0.7(4) ?
C8 C17 O9 C18 -178.3(2) ?
C7 C8 C1 C2 -95.8(2) ?
C17 C8 C1 C2 147.1(2) ?
C17 C8 C1 C5 -100.8(2) ?
C8 C1 C2 C3 122.7(2) ?
C5 C1 C2 C3 8.4(3) ?
C8 C1 C2 C11 -59.3(3) ?
C5 C1 C2 C11 -173.6(2) ?
O4 C11 O3 C12 4.5(4) ?
C2 C11 O3 C12 -176.2(2) ?
C11 C2 C3 O1 5.5(4) ?
C1 C2 C3 O1 -176.6(2) ?
C11 C2 C3 C4 -174.8(2) ?
C3 O1 C19 O11 -9.3(4) ?
C3 O1 C19 C21 170.9(2) ?
C2 C3 C4 C13 106.2(3) ?
O1 C3 C4 C13 -74.1(3) ?
O1 C3 C4 C5 166.5(2) ?
C3 C4 C13 O6 -92.7(3) ?
C5 C4 C13 O6 19.3(4) ?
C3 C4 C13 O5 85.9(2) ?
C5 C4 C13 O5 -162.1(2) ?
O6 C13 O5 C14 7.1(4) ?
C4 C13 O5 C14 -171.5(2) ?
C13 C4 C5 C6 148.8(2) ?
C13 C4 C5 C1 -98.6(2) ?
C2 C1 C5 C6 103.3(2) ?
C8 C1 C5 C6 -14.9(2) ?
C2 C1 C5 C4 -16.0(2) ?
C8 C1 C5 C4 -134.2(2) ?
O2 C7 C6 C15 5.4(4) ?
C8 C7 C6 C15 -175.4(2) ?
O2 C7 C6 C5 -176.1(2) ?
C1 C5 C6 C7 7.7(3) ?
C4 C5 C6 C15 -59.3(3) ?
C1 C5 C6 C15 -173.8(2) ?
